data_1568316
loop_
_publ_author_name
'Kobayashi, Yoshinao'
'Sunada, Yusuke'

_publ_section_title
;
 Germanium hydrides as an efficient hydrogen-storage material operated by
 an iron catalyst.
;
_journal_issue 5
_journal_name_full 'Chemical science'
_journal_page_first 1065
_journal_page_last 1071
_journal_paper_doi 10.1039/d2sc06011f
_journal_volume 14
_journal_year 2023
_chemical_formula_moiety 'C46 H62 Fe Ge2 N4'
_chemical_formula_sum 'C46 H62 Fe Ge2 N4'
_chemical_formula_weight 872.05
_space_group_crystal_system monoclinic
_space_group_IT_number 14
_space_group_name_Hall '-P 2yn'
_space_group_name_H-M_alt 'P 1 21/n 1'
_atom_sites_solution_hydrogens geom
_atom_sites_solution_primary direct
_atom_sites_solution_secondary difmap
_audit_update_record
;
2022-09-01 deposited with the CCDC.	2022-12-30 downloaded from the CCDC.
;
_cell_angle_alpha 90.0000
_cell_angle_beta 104.798(4)
_cell_angle_gamma 90.0000
_cell_formula_units_Z 2
_cell_length_a 12.836(4)
_cell_length_b 12.928(4)
_cell_length_c 13.403(4)
_cell_measurement_reflns_used 3959
_cell_measurement_temperature 203
_cell_measurement_theta_max 27.47
_cell_measurement_theta_min 3.14
_cell_volume 2150.4(11)
_computing_cell_refinement CrystalClear
_computing_data_collection 'CrystalClear (Rigaku Inc., 2008)'
_computing_data_reduction CrystalClear
_computing_molecular_graphics 'CrystalStructure 4.3'
_computing_publication_material 'CrystalStructure 4.3 (Rigaku, 2019)'
_computing_structure_refinement 'SHELXL Version 2017/1 (Sheldrick, 2008)'
_computing_structure_solution 'SHELXT Version 2014/5 (Sheldrick, 2014)'
_diffrn_ambient_temperature 203
_diffrn_detector_area_resol_mean 7.111
_diffrn_measured_fraction_theta_full 0.990
_diffrn_measured_fraction_theta_max 0.974
_diffrn_measurement_device_type 'Rigaku Saturn724'
_diffrn_measurement_method \w
_diffrn_radiation_type 'Mo K\a'
_diffrn_radiation_wavelength 0.71075
_diffrn_reflns_av_R_equivalents 0.1537
_diffrn_reflns_av_unetI/netI 0.0990
_diffrn_reflns_Laue_measured_fraction_full 0.990
_diffrn_reflns_Laue_measured_fraction_max 0.974
_diffrn_reflns_limit_h_max 16
_diffrn_reflns_limit_h_min -11
_diffrn_reflns_limit_k_max 16
_diffrn_reflns_limit_k_min -16
_diffrn_reflns_limit_l_max 14
_diffrn_reflns_limit_l_min -17
_diffrn_reflns_number 17535
_diffrn_reflns_point_group_measured_fraction_full 0.990
_diffrn_reflns_point_group_measured_fraction_max 0.974
_diffrn_reflns_theta_full 25.242
_diffrn_reflns_theta_max 27.481
_diffrn_reflns_theta_min 3.144
_diffrn_standards_number 0
_exptl_absorpt_coefficient_mu 1.756
_exptl_absorpt_correction_T_max 0.916
_exptl_absorpt_correction_T_min 0.728
_exptl_absorpt_correction_type multi-scan
_exptl_absorpt_process_details 'REQAB (Rigaku, 1998)'
_exptl_crystal_colour red
_exptl_crystal_density_diffrn 1.347
_exptl_crystal_density_method 'not measured'
_exptl_crystal_description block
_exptl_crystal_F_000 912.00
_exptl_crystal_size_max 0.100
_exptl_crystal_size_mid 0.100
_exptl_crystal_size_min 0.050
_refine_diff_density_max 1.00
_refine_diff_density_min -0.82
_refine_ls_extinction_method none
_refine_ls_goodness_of_fit_ref 1.083
_refine_ls_hydrogen_treatment mixed
_refine_ls_number_parameters 251
_refine_ls_number_reflns 4814
_refine_ls_number_restraints 0
_refine_ls_R_factor_all 0.0878
_refine_ls_R_factor_gt 0.0607
_refine_ls_shift/su_max 0.001
_refine_ls_structure_factor_coef Fsqd
_refine_ls_weighting_details 'w = 1/[\s^2^(Fo^2^)+(0.0394P)^2^+0.8991P] where P=(Fo^2^+2Fc^2^)/3'
_refine_ls_weighting_scheme calc
_refine_ls_wR_factor_gt 0.1330
_refine_ls_wR_factor_ref 0.1470
_reflns_Friedel_coverage 0.000
_reflns_number_gt 3467
_reflns_number_total 4814
_reflns_threshold_expression F^2^>2.0\s(F^2^)
_cod_data_source_file d2sc06011f2.cif
_cod_data_source_block FeGeN2C23H30
_cod_depositor_comments 'Adding full bibliography for 1568315--1568318.cif.'
_cod_database_code 1568316

loop_
_space_group_symop_id
_space_group_symop_operation_xyz
1 +X,+Y,+Z
2 1/2-X,1/2+Y,1/2-Z
3 -X,-Y,-Z
4 -1/2+X,-1/2-Y,-1/2+Z

loop_
_atom_site_label
_atom_site_type_symbol
_atom_site_fract_x
_atom_site_fract_y
_atom_site_fract_z
_atom_site_U_iso_or_equiv
_atom_site_adp_type
_atom_site_occupancy
_atom_site_site_symmetry_order
_atom_site_calc_flag
_atom_site_refinement_flags_posn
_atom_site_refinement_flags_adp
_atom_site_refinement_flags_occupancy
_atom_site_disorder_assembly
_atom_site_disorder_group
Ge1 Ge 0.49474(3) 0.50917(3) 0.68114(3) 0.03012(15) Uani 1 1 d . . . . .
Fe1 Fe 0.500000 0.500000 0.500000 0.02410(18) Uani 1 2 d S . P . .
N1 N 0.2726(2) 0.5896(2) 0.4459(2) 0.0264(7) Uani 1 1 d . . . . .
N2 N 0.3923(2) 0.7097(2) 0.4813(2) 0.0264(6) Uani 1 1 d . . . . .
C1 C 0.5728(3) 0.4202(3) 0.7991(3) 0.0362(9) Uani 1 1 d . . . . .
C2 C 0.6509(3) 0.3502(3) 0.7918(3) 0.0365(9) Uani 1 1 d . . . . .
H2 H 0.665990 0.339407 0.727569 0.044 Uiso 1 1 calc R U . . .
C3 C 0.7085(4) 0.2944(4) 0.8778(4) 0.0486(11) Uani 1 1 d . . . . .
H3 H 0.761880 0.247024 0.871212 0.058 Uiso 1 1 calc R U . . .
C4 C 0.6864(4) 0.3093(4) 0.9721(4) 0.0578(14) Uani 1 1 d . . . . .
H4 H 0.725209 0.272604 1.030270 0.069 Uiso 1 1 calc R U . . .
C5 C 0.6086(5) 0.3770(5) 0.9807(4) 0.0624(15) Uani 1 1 d . . . . .
H5 H 0.593256 0.386763 1.044953 0.075 Uiso 1 1 calc R U . . .
C6 C 0.5511(4) 0.4323(4) 0.8947(3) 0.0539(13) Uani 1 1 d . . . . .
H6 H 0.496889 0.478546 0.901659 0.065 Uiso 1 1 calc R U . . .
C7 C 0.3505(3) 0.5168(3) 0.7097(3) 0.0334(9) Uani 1 1 d . . . . .
C8 C 0.3017(4) 0.4290(4) 0.7345(3) 0.0480(11) Uani 1 1 d . . . . .
H8 H 0.338277 0.365554 0.738776 0.058 Uiso 1 1 calc R U . . .
C9 C 0.2001(4) 0.4310(5) 0.7534(4) 0.0572(13) Uani 1 1 d . . . . .
H9 H 0.168405 0.369571 0.768957 0.069 Uiso 1 1 calc R U . . .
C10 C 0.1465(4) 0.5230(5) 0.7491(4) 0.0549(14) Uani 1 1 d . . . . .
H10 H 0.078574 0.525640 0.763377 0.066 Uiso 1 1 calc R U . . .
C11 C 0.1926(4) 0.6107(4) 0.7239(4) 0.0543(13) Uani 1 1 d . . . . .
H11 H 0.155359 0.673786 0.719711 0.065 Uiso 1 1 calc R U . . .
C12 C 0.2945(3) 0.6084(4) 0.7043(3) 0.0427(10) Uani 1 1 d . . . . .
H12 H 0.324981 0.669945 0.687229 0.051 Uiso 1 1 calc R U . . .
C13 C 0.3823(3) 0.6051(3) 0.4745(3) 0.0259(8) Uani 1 1 d . . . . .
C14 C 0.2173(3) 0.6828(3) 0.4337(3) 0.0315(9) Uani 1 1 d . . . . .
C15 C 0.2909(3) 0.7590(3) 0.4549(3) 0.0316(8) Uani 1 1 d . . . . .
C16 C 0.2265(3) 0.4852(3) 0.4221(3) 0.0303(8) Uani 1 1 d . . . . .
H16 H 0.284681 0.435036 0.450954 0.036 Uiso 1 1 calc R U . . .
C17 C 0.1345(3) 0.4629(4) 0.4725(3) 0.0433(10) Uani 1 1 d . . . . .
H17A H 0.154579 0.486310 0.543628 0.052 Uiso 1 1 calc R U . . .
H17B H 0.120452 0.389082 0.470679 0.052 Uiso 1 1 calc R U . . .
H17C H 0.070104 0.499087 0.435231 0.052 Uiso 1 1 calc R U . . .
C18 C 0.1924(4) 0.4678(4) 0.3059(3) 0.0434(10) Uani 1 1 d . . . . .
H18A H 0.255353 0.469716 0.278466 0.052 Uiso 1 1 calc R U . . .
H18B H 0.142390 0.521601 0.273688 0.052 Uiso 1 1 calc R U . . .
H18C H 0.157613 0.400827 0.291458 0.052 Uiso 1 1 calc R U . . .
C19 C 0.0965(3) 0.6948(4) 0.4051(3) 0.0436(11) Uani 1 1 d . . . . .
H19A H 0.077958 0.766898 0.390026 0.052 Uiso 1 1 calc R U . . .
H19B H 0.068419 0.672262 0.462234 0.052 Uiso 1 1 calc R U . . .
H19C H 0.065266 0.653082 0.344774 0.052 Uiso 1 1 calc R U . . .
C20 C 0.2717(4) 0.8727(3) 0.4545(3) 0.0424(10) Uani 1 1 d . . . . .
H20A H 0.322563 0.907757 0.423697 0.051 Uiso 1 1 calc R U . . .
H20B H 0.281114 0.896746 0.524831 0.051 Uiso 1 1 calc R U . . .
H20C H 0.198797 0.887617 0.414806 0.051 Uiso 1 1 calc R U . . .
C21 C 0.4987(3) 0.7603(3) 0.5072(3) 0.0337(9) Uani 1 1 d . . . . .
H21 H 0.553132 0.704888 0.528252 0.040 Uiso 1 1 calc R U . . .
C22 C 0.5117(4) 0.8331(4) 0.5996(3) 0.0466(11) Uani 1 1 d . . . . .
H22A H 0.491775 0.797083 0.655479 0.056 Uiso 1 1 calc R U . . .
H22B H 0.465478 0.892912 0.579548 0.056 Uiso 1 1 calc R U . . .
H22C H 0.586159 0.855475 0.622374 0.056 Uiso 1 1 calc R U . . .
C23 C 0.5209(4) 0.8128(4) 0.4134(3) 0.0486(12) Uani 1 1 d . . . . .
H23A H 0.516381 0.762240 0.358955 0.058 Uiso 1 1 calc R U . . .
H23B H 0.592455 0.842918 0.431873 0.058 Uiso 1 1 calc R U . . .
H23C H 0.467952 0.866816 0.389317 0.058 Uiso 1 1 calc R U . . .
H1 H 0.546(3) 0.631(3) 0.727(3) 0.052(12) Uiso 1 1 d . . . . .

loop_
_atom_site_aniso_label
_atom_site_aniso_U_11
_atom_site_aniso_U_22
_atom_site_aniso_U_33
_atom_site_aniso_U_23
_atom_site_aniso_U_13
_atom_site_aniso_U_12
Ge1 0.0349(2) 0.0311(2) 0.0248(2) 0.00073(16) 0.00843(17) 0.00495(17)
Fe1 0.0253(4) 0.0259(4) 0.0214(4) 0.0000(3) 0.0066(3) 0.0044(3)
N1 0.0220(15) 0.0291(16) 0.0269(16) 0.0016(13) 0.0041(13) 0.0010(13)
N2 0.0274(15) 0.0238(15) 0.0271(16) -0.0015(12) 0.0052(13) -0.0002(12)
C1 0.038(2) 0.033(2) 0.034(2) 0.0001(17) 0.0016(17) 0.0012(18)
C2 0.037(2) 0.034(2) 0.035(2) 0.0052(17) 0.0041(18) -0.0007(18)
C3 0.039(2) 0.040(3) 0.058(3) 0.011(2) -0.003(2) 0.000(2)
C4 0.060(3) 0.052(3) 0.047(3) 0.020(2) -0.012(2) -0.004(3)
C5 0.081(4) 0.070(4) 0.032(3) 0.010(2) 0.007(3) 0.006(3)
C6 0.069(3) 0.059(3) 0.035(3) 0.007(2) 0.015(2) 0.016(3)
C7 0.038(2) 0.038(2) 0.026(2) -0.0002(16) 0.0108(17) 0.0040(18)
C8 0.056(3) 0.036(2) 0.056(3) 0.010(2) 0.023(2) 0.003(2)
C9 0.058(3) 0.063(4) 0.058(3) 0.011(3) 0.029(3) -0.004(3)
C10 0.043(3) 0.084(4) 0.044(3) -0.012(3) 0.022(2) -0.002(3)
C11 0.048(3) 0.052(3) 0.064(3) -0.014(2) 0.016(2) 0.013(2)
C12 0.044(2) 0.037(2) 0.048(3) -0.0112(19) 0.015(2) 0.0054(19)
C13 0.0276(18) 0.0277(19) 0.0228(18) -0.0029(14) 0.0072(15) 0.0003(15)
C14 0.0276(19) 0.038(2) 0.029(2) 0.0040(16) 0.0071(16) 0.0091(16)
C15 0.035(2) 0.031(2) 0.028(2) 0.0000(16) 0.0070(17) 0.0071(17)
C16 0.0279(18) 0.032(2) 0.031(2) -0.0052(16) 0.0073(16) -0.0059(16)
C17 0.040(2) 0.050(3) 0.042(3) 0.002(2) 0.014(2) -0.010(2)
C18 0.050(3) 0.043(2) 0.037(2) -0.0050(19) 0.010(2) -0.012(2)
C19 0.027(2) 0.050(3) 0.051(3) 0.007(2) 0.0047(19) 0.0113(19)
C20 0.048(3) 0.027(2) 0.049(3) 0.0026(18) 0.007(2) 0.0098(19)
C21 0.0318(19) 0.032(2) 0.036(2) -0.0033(16) 0.0053(17) -0.0030(16)
C22 0.042(3) 0.046(3) 0.047(3) -0.016(2) 0.003(2) -0.005(2)
C23 0.043(3) 0.060(3) 0.043(3) 0.003(2) 0.011(2) -0.016(2)

loop_
_atom_type_symbol
_atom_type_description
_atom_type_scat_dispersion_real
_atom_type_scat_dispersion_imag
_atom_type_scat_source
C C 0.0033 0.0016
;
International Tables for Crystallography
(Vol. C, Tables 4.2.6.8 and 6.1.1.4)
;
H H 0.0000 0.0000
;
International Tables for Crystallography
(Vol. C, Table 6.1.1.4)
;
N N 0.0061 0.0033
;
International Tables for Crystallography
(Vol. C, Tables 4.2.6.8 and 6.1.1.4)
;
Fe Fe 0.3463 0.8444
;
International Tables for Crystallography
(Vol. C, Tables 4.2.6.8 and 6.1.1.4)
;
Ge Ge 0.1547 1.8001
;
International Tables for Crystallography
(Vol. C, Tables 4.2.6.8 and 6.1.1.4)
;

loop_
_geom_angle_atom_site_label_1
_geom_angle_atom_site_label_2
_geom_angle_atom_site_label_3
_geom_angle
_geom_angle_site_symmetry_1
_geom_angle_site_symmetry_3
_geom_angle_publ_flag
C7 Ge1 C1 100.33(16) . . ?
C7 Ge1 Fe1 117.17(11) . . ?
C1 Ge1 Fe1 128.28(12) . . ?
C7 Ge1 H1 99.9(13) . . ?
C1 Ge1 H1 100.1(13) . . ?
Fe1 Ge1 H1 106.5(12) . . ?
C13 Fe1 C13 180.0 3_666 . ?
C13 Fe1 Ge1 85.74(9) 3_666 3_666 ?
C13 Fe1 Ge1 94.26(9) . 3_666 ?
C13 Fe1 Ge1 94.26(9) 3_666 . ?
C13 Fe1 Ge1 85.74(9) . . ?
Ge1 Fe1 Ge1 180.0 3_666 . ?
C13 N1 C14 111.2(3) . . ?
C13 N1 C16 121.3(3) . . ?
C14 N1 C16 127.2(3) . . ?
C13 N2 C15 111.5(3) . . ?
C13 N2 C21 121.5(3) . . ?
C15 N2 C21 126.8(3) . . ?
C2 C1 C6 117.5(4) . . ?
C2 C1 Ge1 123.3(3) . . ?
C6 C1 Ge1 119.1(3) . . ?
C1 C2 C3 121.5(4) . . ?
C1 C2 H2 119.2 . . ?
C3 C2 H2 119.2 . . ?
C4 C3 C2 119.6(4) . . ?
C4 C3 H3 120.2 . . ?
C2 C3 H3 120.2 . . ?
C5 C4 C3 119.8(4) . . ?
C5 C4 H4 120.1 . . ?
C3 C4 H4 120.1 . . ?
C4 C5 C6 120.4(5) . . ?
C4 C5 H5 119.8 . . ?
C6 C5 H5 119.8 . . ?
C1 C6 C5 121.1(5) . . ?
C1 C6 H6 119.5 . . ?
C5 C6 H6 119.5 . . ?
C8 C7 C12 117.2(4) . . ?
C8 C7 Ge1 120.6(3) . . ?
C12 C7 Ge1 122.2(3) . . ?
C7 C8 C9 122.3(5) . . ?
C7 C8 H8 118.9 . . ?
C9 C8 H8 118.9 . . ?
C10 C9 C8 119.6(5) . . ?
C10 C9 H9 120.2 . . ?
C8 C9 H9 120.2 . . ?
C11 C10 C9 119.3(4) . . ?
C11 C10 H10 120.4 . . ?
C9 C10 H10 120.4 . . ?
C10 C11 C12 121.1(5) . . ?
C10 C11 H11 119.5 . . ?
C12 C11 H11 119.5 . . ?
C7 C12 C11 120.6(4) . . ?
C7 C12 H12 119.7 . . ?
C11 C12 H12 119.7 . . ?
N2 C13 N1 103.6(3) . . ?
N2 C13 Fe1 127.7(3) . . ?
N1 C13 Fe1 128.6(3) . . ?
C15 C14 N1 107.5(3) . . ?
C15 C14 C19 126.9(4) . . ?
N1 C14 C19 125.6(4) . . ?
C14 C15 N2 106.0(3) . . ?
C14 C15 C20 128.0(4) . . ?
N2 C15 C20 126.0(4) . . ?
N1 C16 C18 110.6(3) . . ?
N1 C16 C17 112.9(3) . . ?
C18 C16 C17 111.8(3) . . ?
N1 C16 H16 107.1 . . ?
C18 C16 H16 107.1 . . ?
C17 C16 H16 107.1 . . ?
C16 C17 H17A 109.5 . . ?
C16 C17 H17B 109.5 . . ?
H17A C17 H17B 109.5 . . ?
C16 C17 H17C 109.5 . . ?
H17A C17 H17C 109.5 . . ?
H17B C17 H17C 109.5 . . ?
C16 C18 H18A 109.5 . . ?
C16 C18 H18B 109.5 . . ?
H18A C18 H18B 109.5 . . ?
C16 C18 H18C 109.5 . . ?
H18A C18 H18C 109.5 . . ?
H18B C18 H18C 109.5 . . ?
C14 C19 H19A 109.5 . . ?
C14 C19 H19B 109.5 . . ?
H19A C19 H19B 109.5 . . ?
C14 C19 H19C 109.5 . . ?
H19A C19 H19C 109.5 . . ?
H19B C19 H19C 109.5 . . ?
C15 C20 H20A 109.5 . . ?
C15 C20 H20B 109.5 . . ?
H20A C20 H20B 109.5 . . ?
C15 C20 H20C 109.5 . . ?
H20A C20 H20C 109.5 . . ?
H20B C20 H20C 109.5 . . ?
N2 C21 C23 111.2(3) . . ?
N2 C21 C22 111.5(3) . . ?
C23 C21 C22 113.0(4) . . ?
N2 C21 H21 106.9 . . ?
C23 C21 H21 106.9 . . ?
C22 C21 H21 106.9 . . ?
C21 C22 H22A 109.5 . . ?
C21 C22 H22B 109.5 . . ?
H22A C22 H22B 109.5 . . ?
C21 C22 H22C 109.5 . . ?
H22A C22 H22C 109.5 . . ?
H22B C22 H22C 109.5 . . ?
C21 C23 H23A 109.5 . . ?
C21 C23 H23B 109.5 . . ?
H23A C23 H23B 109.5 . . ?
C21 C23 H23C 109.5 . . ?
H23A C23 H23C 109.5 . . ?
H23B C23 H23C 109.5 . . ?

loop_
_geom_bond_atom_site_label_1
_geom_bond_atom_site_label_2
_geom_bond_distance
_geom_bond_site_symmetry_2
_geom_bond_publ_flag
Ge1 C7 1.986(4) . ?
Ge1 C1 2.004(4) . ?
Ge1 Fe1 2.4488(8) . ?
Ge1 H1 1.76(4) . ?
Fe1 C13 1.995(4) 3_666 ?
Fe1 C13 1.995(4) . ?
N1 C13 1.376(4) . ?
N1 C14 1.387(5) . ?
N1 C16 1.475(5) . ?
N2 C13 1.360(4) . ?
N2 C15 1.411(5) . ?
N2 C21 1.473(5) . ?
C1 C2 1.373(6) . ?
C1 C6 1.388(6) . ?
C2 C3 1.400(5) . ?
C2 H2 0.9400 . ?
C3 C4 1.377(7) . ?
C3 H3 0.9400 . ?
C4 C5 1.354(7) . ?
C4 H4 0.9400 . ?
C5 C6 1.397(6) . ?
C5 H5 0.9400 . ?
C6 H6 0.9400 . ?
C7 C8 1.378(6) . ?
C7 C12 1.378(6) . ?
C8 C9 1.391(6) . ?
C8 H8 0.9400 . ?
C9 C10 1.367(7) . ?
C9 H9 0.9400 . ?
C10 C11 1.360(7) . ?
C10 H10 0.9400 . ?
C11 C12 1.399(6) . ?
C11 H11 0.9400 . ?
C12 H12 0.9400 . ?
C14 C15 1.344(5) . ?
C14 C19 1.508(5) . ?
C15 C20 1.491(5) . ?
C16 C18 1.523(5) . ?
C16 C17 1.531(5) . ?
C16 H16 0.9900 . ?
C17 H17A 0.9700 . ?
C17 H17B 0.9700 . ?
C17 H17C 0.9700 . ?
C18 H18A 0.9700 . ?
C18 H18B 0.9700 . ?
C18 H18C 0.9700 . ?
C19 H19A 0.9700 . ?
C19 H19B 0.9700 . ?
C19 H19C 0.9700 . ?
C20 H20A 0.9700 . ?
C20 H20B 0.9700 . ?
C20 H20C 0.9700 . ?
C21 C23 1.519(5) . ?
C21 C22 1.531(5) . ?
C21 H21 0.9900 . ?
C22 H22A 0.9700 . ?
C22 H22B 0.9700 . ?
C22 H22C 0.9700 . ?
C23 H23A 0.9700 . ?
C23 H23B 0.9700 . ?
C23 H23C 0.9700 . ?

loop_
_geom_torsion_atom_site_label_1
_geom_torsion_atom_site_label_2
_geom_torsion_atom_site_label_3
_geom_torsion_atom_site_label_4
_geom_torsion
_geom_torsion_site_symmetry_1
_geom_torsion_site_symmetry_2
_geom_torsion_site_symmetry_3
_geom_torsion_site_symmetry_4
_geom_torsion_publ_flag
C6 C1 C2 C3 -1.4(6) . . . . ?
Ge1 C1 C2 C3 175.7(3) . . . . ?
C1 C2 C3 C4 0.3(7) . . . . ?
C2 C3 C4 C5 0.6(7) . . . . ?
C3 C4 C5 C6 -0.5(8) . . . . ?
C2 C1 C6 C5 1.5(7) . . . . ?
Ge1 C1 C6 C5 -175.7(4) . . . . ?
C4 C5 C6 C1 -0.6(8) . . . . ?
C12 C7 C8 C9 0.1(7) . . . . ?
Ge1 C7 C8 C9 -178.9(4) . . . . ?
C7 C8 C9 C10 -1.1(7) . . . . ?
C8 C9 C10 C11 1.6(8) . . . . ?
C9 C10 C11 C12 -1.2(8) . . . . ?
C8 C7 C12 C11 0.4(7) . . . . ?
Ge1 C7 C12 C11 179.4(3) . . . . ?
C10 C11 C12 C7 0.2(7) . . . . ?
C15 N2 C13 N1 -1.6(4) . . . . ?
C21 N2 C13 N1 -178.0(3) . . . . ?
C15 N2 C13 Fe1 178.4(2) . . . . ?
C21 N2 C13 Fe1 2.0(5) . . . . ?
C14 N1 C13 N2 1.1(4) . . . . ?
C16 N1 C13 N2 175.3(3) . . . . ?
C14 N1 C13 Fe1 -178.8(2) . . . . ?
C16 N1 C13 Fe1 -4.7(5) . . . . ?
C13 N1 C14 C15 -0.3(4) . . . . ?
C16 N1 C14 C15 -174.0(3) . . . . ?
C13 N1 C14 C19 -178.6(3) . . . . ?
C16 N1 C14 C19 7.7(6) . . . . ?
N1 C14 C15 N2 -0.6(4) . . . . ?
C19 C14 C15 N2 177.6(3) . . . . ?
N1 C14 C15 C20 -178.8(3) . . . . ?
C19 C14 C15 C20 -0.5(7) . . . . ?
C13 N2 C15 C14 1.4(4) . . . . ?
C21 N2 C15 C14 177.6(3) . . . . ?
C13 N2 C15 C20 179.6(3) . . . . ?
C21 N2 C15 C20 -4.2(6) . . . . ?
C13 N1 C16 C18 -99.4(4) . . . . ?
C14 N1 C16 C18 73.8(4) . . . . ?
C13 N1 C16 C17 134.6(3) . . . . ?
C14 N1 C16 C17 -52.3(5) . . . . ?
C13 N2 C21 C23 107.1(4) . . . . ?
C15 N2 C21 C23 -68.7(5) . . . . ?
C13 N2 C21 C22 -125.8(4) . . . . ?
C15 N2 C21 C22 58.3(5) . . . . ?
